data_7005589
loop_
_publ_author_name
'Wei, Kai-Ju'
'Ni, Jia'
'Xie, Yong-Shu'
'Liu, Yangzhong'
'Liu, Qing-Liang'

_publ_section_title
;
 Self-assembled hetero-bimetallic coordination cage and cation-clusters
 with micro(2)-Cl bridging using a flexible two-arm ferrocene amide
 linker.
;
_journal_issue 31
_journal_name_full 'Dalton transactions (Cambridge, England : 2003)'
_journal_page_first 3390
_journal_page_last 3397
_journal_paper_doi 10.1039/b703363j
_journal_year 2007
_chemical_formula_sum 'C88 H76 Cl4 Fe4 N16 Ni2 O22'
_chemical_formula_weight 2192.27
_chemical_name_systematic
;
?
;
_space_group_IT_number 70
_symmetry_cell_setting orthorhombic
_symmetry_space_group_name_Hall '-F 2uv 2vw'
_symmetry_space_group_name_H-M 'F d d d :2'
_atom_sites_solution_hydrogens geom
_atom_sites_solution_primary direct
_atom_sites_solution_secondary difmap
_audit_creation_method SHELXL-97
_cell_angle_alpha 90.00
_cell_angle_beta 90.00
_cell_angle_gamma 90.00
_cell_formula_units_Z 8
_cell_length_a 18.45(2)
_cell_length_b 22.31(2)
_cell_length_c 54.77(7)
_cell_measurement_reflns_used 4073
_cell_measurement_temperature 298(2)
_cell_measurement_theta_max 21.673
_cell_measurement_theta_min 2.338
_cell_volume 22544(4)
_computing_cell_refinement 'Bruker SMART'
_computing_data_collection 'Bruker SMART'
_computing_data_reduction 'Bruker SAINT'
_computing_molecular_graphics 'Bruker SHELXTL'
_computing_publication_material 'Bruker SHELXTL'
_computing_structure_refinement 'SHELXL-97 (Sheldrick, 1997)'
_computing_structure_solution 'SHELXS-97 (Sheldrick, 1990)'
_diffrn_ambient_temperature 298(2)
_diffrn_measured_fraction_theta_full 0.866
_diffrn_measured_fraction_theta_max 0.866
_diffrn_measurement_device_type 'CCD area detector'
_diffrn_measurement_method 'phi and omega scans'
_diffrn_radiation_monochromator graphite
_diffrn_radiation_source 'fine-focus sealed tube'
_diffrn_radiation_type MoK\a
_diffrn_radiation_wavelength 0.71073
_diffrn_reflns_av_R_equivalents 0.0658
_diffrn_reflns_av_sigmaI/netI 0.0618
_diffrn_reflns_limit_h_max 20
_diffrn_reflns_limit_h_min -21
_diffrn_reflns_limit_k_max 16
_diffrn_reflns_limit_k_min -26
_diffrn_reflns_limit_l_max 63
_diffrn_reflns_limit_l_min -65
_diffrn_reflns_number 19803
_diffrn_reflns_theta_full 25.01
_diffrn_reflns_theta_max 25.01
_diffrn_reflns_theta_min 2.87
_exptl_absorpt_coefficient_mu 0.990
_exptl_absorpt_correction_T_max 0.7232
_exptl_absorpt_correction_T_min 0.6479
_exptl_absorpt_correction_type multi-scan
_exptl_absorpt_process_details sadabs
_exptl_crystal_colour orange
_exptl_crystal_density_diffrn 1.292
_exptl_crystal_density_method 'not measured'
_exptl_crystal_description octahedral
_exptl_crystal_F_000 8960
_exptl_crystal_size_max 0.48
_exptl_crystal_size_mid 0.37
_exptl_crystal_size_min 0.35
_refine_diff_density_max 1.228
_refine_diff_density_min -0.526
_refine_diff_density_rms 0.128
_refine_ls_extinction_method none
_refine_ls_goodness_of_fit_ref 1.089
_refine_ls_hydrogen_treatment constr
_refine_ls_matrix_type full
_refine_ls_number_parameters 321
_refine_ls_number_reflns 4315
_refine_ls_number_restraints 267
_refine_ls_restrained_S_all 1.089
_refine_ls_R_factor_all 0.1783
_refine_ls_R_factor_gt 0.1012
_refine_ls_shift/su_max 0.000
_refine_ls_shift/su_mean 0.000
_refine_ls_structure_factor_coef Fsqd
_refine_ls_weighting_details 'calc w=1/[\s^2^(Fo^2^)+(0.2000P)^2^+0.0000P] where P=(Fo^2^+2Fc^2^)/3'
_refine_ls_weighting_scheme calc
_refine_ls_wR_factor_gt 0.2504
_refine_ls_wR_factor_ref 0.3331
_reflns_number_gt 2213
_reflns_number_total 4315
_reflns_threshold_expression >2sigma(I)
_cod_data_source_file b703363j.txt
_cod_data_source_block complex_2
_cod_depositor_comments
;
The following automatic conversions were performed:
'_symmetry_cell_setting' value 'Orthorhombic' changed to 'orthorhombic'
according to '/home/saulius/struct/CIF-dictionaries/cif_core.dic'
dictionary named 'cif_core.dic' version 2.4.1 from 2010-06-29.

Automatic conversion script
Id: cif_fix_enum 1527 2010-12-29 10:47:43Z saulius 
;
_cod_original_cell_volume 22541(44)
_cod_original_sg_symbol_H-M Fddd
_cod_database_code 7005589

loop_
_symmetry_equiv_pos_as_xyz
'x, y, z'
'-x+3/4, -y+3/4, z'
'-x+3/4, y, -z+3/4'
'x, -y+3/4, -z+3/4'
'x, y+1/2, z+1/2'
'-x+3/4, -y+5/4, z+1/2'
'-x+3/4, y+1/2, -z+5/4'
'x, -y+5/4, -z+5/4'
'x+1/2, y, z+1/2'
'-x+5/4, -y+3/4, z+1/2'
'-x+5/4, y, -z+5/4'
'x+1/2, -y+3/4, -z+5/4'
'x+1/2, y+1/2, z'
'-x+5/4, -y+5/4, z'
'-x+5/4, y+1/2, -z+3/4'
'x+1/2, -y+5/4, -z+3/4'
'-x, -y, -z'
'x-3/4, y-3/4, -z'
'x-3/4, -y, z-3/4'
'-x, y-3/4, z-3/4'
'-x, -y+1/2, -z+1/2'
'x-3/4, y-1/4, -z+1/2'
'x-3/4, -y+1/2, z-1/4'
'-x, y-1/4, z-1/4'
'-x+1/2, -y, -z+1/2'
'x-1/4, y-3/4, -z+1/2'
'x-1/4, -y, z-1/4'
'-x+1/2, y-3/4, z-1/4'
'-x+1/2, -y+1/2, -z'
'x-1/4, y-1/4, -z'
'x-1/4, -y+1/2, z-3/4'
'-x+1/2, y-1/4, z-3/4'

loop_
_atom_site_label
_atom_site_type_symbol
_atom_site_fract_x
_atom_site_fract_y
_atom_site_fract_z
_atom_site_U_iso_or_equiv
_atom_site_adp_type
_atom_site_occupancy
_atom_site_symmetry_multiplicity
_atom_site_calc_flag
_atom_site_refinement_flags
_atom_site_disorder_assembly
_atom_site_disorder_group
Fe1 Fe 0.41920(8) 0.14318(6) 0.72661(3) 0.0601(5) Uani 1 1 d . . .
Ni1 Ni 0.1250 0.00776(7) 0.6250 0.0496(5) Uani 1 2 d S . .
Cl1 Cl 0.1250 0.1250 0.6250 0.0495(10) Uani 1 4 d S . .
Cl2 Cl 0.3750 0.3750 0.69086(9) 0.110(3) Uani 0.75 2 d SPDU . .
Cl3 Cl 0.3750 0.8750 0.71458(12) 0.153(4) Uani 0.75 2 d SPDU . .
N1 N 0.2173(5) 0.0872(4) 0.71625(15) 0.069(2) Uani 1 1 d DU . .
H1 H 0.2156 0.0850 0.7319 0.083 Uiso 1 1 calc R . .
N2 N 0.1192(3) 0.0086(3) 0.66461(13) 0.0489(16) Uani 1 1 d . . .
N3 N 0.3983(5) 0.1720(4) 0.65614(17) 0.078(2) Uani 1 1 d DU . .
H3 H 0.3732 0.1408 0.6598 0.094 Uiso 1 1 calc R . .
N4 N 0.2440(4) 0.2441(3) 0.62223(13) 0.0579(19) Uani 1 1 d . . .
O1 O 0.2667(6) 0.1366(4) 0.68610(17) 0.109(3) Uani 1 1 d DU . .
O2 O 0.5084(5) 0.2104(5) 0.65983(19) 0.114(3) Uani 1 1 d DU . .
O3 O 0.1250 -0.0910(4) 0.6250 0.071(3) Uani 1 2 d S . .
H2 H 0.0948 -0.1140 0.6320 0.086 Uiso 1 1 d R . .
O4 O 0.3572(9) 0.3243(4) 0.6771(2) 0.151(5) Uani 0.75 1 d PDU . .
O5 O 0.3142(5) 0.3881(7) 0.7062(3) 0.163(5) Uani 0.75 1 d PDU . .
O6 O 0.3152(6) 0.8597(8) 0.6986(2) 0.176(6) Uani 0.75 1 d PDU . .
O7 O 0.3565(10) 0.9240(4) 0.7296(2) 0.179(6) Uani 0.75 1 d PDU . .
C1 C 0.2633(7) 0.1256(5) 0.7084(2) 0.084(2) Uani 1 1 d DU . .
C2 C 0.3132(7) 0.1545(6) 0.7269(2) 0.085(2) Uani 1 1 d DU . .
C3 C 0.3382(7) 0.1398(6) 0.7520(3) 0.090(2) Uani 1 1 d U . .
H3A H 0.3220 0.1080 0.7615 0.108 Uiso 1 1 calc R . .
C4 C 0.3966(7) 0.1870(5) 0.7596(2) 0.085(2) Uani 1 1 d U . .
H4 H 0.4262 0.1878 0.7734 0.102 Uiso 1 1 calc R . .
C5 C 0.3922(7) 0.2292(6) 0.7396(2) 0.084(2) Uani 1 1 d U . .
H5 H 0.4190 0.2643 0.7382 0.101 Uiso 1 1 calc R . .
C6 C 0.3418(7) 0.2087(6) 0.7229(2) 0.084(2) Uani 1 1 d U . .
H6 H 0.3284 0.2317 0.7095 0.101 Uiso 1 1 calc R . .
C7 C 0.4615(7) 0.1732(6) 0.6682(2) 0.094(3) Uani 1 1 d DU . .
C8 C 0.4717(8) 0.1339(6) 0.6913(2) 0.093(2) Uani 1 1 d DU . .
C9 C 0.5177(8) 0.1488(7) 0.7073(3) 0.099(2) Uani 1 1 d U . .
H9 H 0.5441 0.1842 0.7062 0.119 Uiso 1 1 calc R . .
C10 C 0.5260(8) 0.1106(6) 0.7260(3) 0.094(3) Uani 1 1 d U . .
H10 H 0.5583 0.1155 0.7389 0.112 Uiso 1 1 calc R . .
C11 C 0.4771(7) 0.0610(6) 0.7231(3) 0.094(3) Uani 1 1 d U . .
H11 H 0.4744 0.0272 0.7330 0.113 Uiso 1 1 calc R . .
C12 C 0.4347(8) 0.0728(7) 0.7028(3) 0.099(3) Uani 1 1 d U . .
H12 H 0.3949 0.0514 0.6970 0.119 Uiso 1 1 calc R . .
C13 C 0.1633(5) 0.0468(4) 0.67728(15) 0.053(2) Uani 1 1 d . . .
H13 H 0.1916 0.0738 0.6685 0.063 Uiso 1 1 calc R . .
C14 C 0.1683(5) 0.0474(4) 0.70430(15) 0.050(2) Uani 1 1 d . . .
C15 C 0.1211(5) 0.0083(4) 0.71787(16) 0.057(2) Uani 1 1 d . . .
H15 H 0.1212 0.0077 0.7348 0.068 Uiso 1 1 calc R . .
C16 C 0.0736(5) -0.0301(4) 0.70387(17) 0.060(2) Uani 1 1 d . . .
H16 H 0.0424 -0.0562 0.7119 0.072 Uiso 1 1 calc R . .
C17 C 0.0740(5) -0.0284(4) 0.67849(18) 0.058(2) Uani 1 1 d . . .
H17 H 0.0421 -0.0534 0.6702 0.070 Uiso 1 1 calc R . .
C18 C 0.2827(5) 0.2072(4) 0.63698(16) 0.054(2) Uani 1 1 d . . .
H18 H 0.2583 0.1793 0.6465 0.065 Uiso 1 1 calc R . .
C19 C 0.3608(5) 0.2101(5) 0.63835(17) 0.060(2) Uani 1 1 d D . .
C20 C 0.3973(5) 0.2462(4) 0.62099(19) 0.064(3) Uani 1 1 d . . .
H20 H 0.4477 0.2459 0.6201 0.077 Uiso 1 1 calc R . .
C21 C 0.3560(6) 0.2825(5) 0.6051(2) 0.080(3) Uani 1 1 d . . .
H21 H 0.3784 0.3073 0.5938 0.096 Uiso 1 1 calc R . .
C22 C 0.2797(6) 0.2802(5) 0.6069(2) 0.077(3) Uani 1 1 d . . .
H22 H 0.2527 0.3052 0.5969 0.093 Uiso 1 1 calc R . .

loop_
_atom_site_aniso_label
_atom_site_aniso_U_11
_atom_site_aniso_U_22
_atom_site_aniso_U_33
_atom_site_aniso_U_23
_atom_site_aniso_U_13
_atom_site_aniso_U_12
Fe1 0.0488(9) 0.0602(9) 0.0713(10) 0.0067(6) -0.0197(7) 0.0004(6)
Ni1 0.0448(10) 0.0589(10) 0.0450(9) 0.000 0.0029(6) 0.000
Cl1 0.050(2) 0.053(2) 0.046(2) 0.000 0.000 0.000
Cl2 0.151(6) 0.126(5) 0.052(3) 0.000 0.000 -0.104(5)
Cl3 0.238(10) 0.167(7) 0.053(3) 0.000 0.000 -0.094(7)
N1 0.072(5) 0.071(4) 0.065(4) -0.002(4) -0.019(4) 0.005(4)
N2 0.039(4) 0.058(4) 0.050(4) 0.008(3) 0.006(3) -0.008(3)
N3 0.068(5) 0.086(5) 0.081(5) 0.022(4) -0.001(4) 0.012(4)
N4 0.052(5) 0.061(4) 0.061(5) 0.015(4) -0.004(3) -0.007(4)
O1 0.110(7) 0.130(6) 0.087(5) 0.015(5) -0.027(5) -0.022(5)
O2 0.087(6) 0.136(6) 0.118(6) 0.023(6) -0.003(5) -0.015(5)
O3 0.063(6) 0.067(5) 0.084(7) 0.000 0.015(5) 0.000
O4 0.198(12) 0.145(10) 0.110(9) -0.027(8) -0.015(9) -0.067(9)
O5 0.201(13) 0.154(10) 0.134(10) -0.021(9) 0.007(10) -0.072(10)
O6 0.248(15) 0.194(12) 0.085(8) -0.036(8) 0.009(9) -0.070(11)
O7 0.262(15) 0.191(12) 0.083(8) -0.035(9) 0.039(9) -0.067(11)
C1 0.085(5) 0.088(5) 0.079(5) 0.006(4) -0.007(4) 0.006(4)
C2 0.083(4) 0.088(4) 0.084(4) -0.001(4) -0.007(4) 0.008(4)
C3 0.091(5) 0.087(5) 0.093(5) 0.006(4) 0.004(4) 0.005(4)
C4 0.084(5) 0.093(5) 0.077(5) 0.003(4) -0.004(4) 0.014(4)
C5 0.084(5) 0.083(5) 0.085(5) -0.004(4) -0.005(4) 0.003(4)
C6 0.086(5) 0.086(5) 0.080(4) -0.002(4) -0.010(4) 0.014(4)
C7 0.079(5) 0.105(5) 0.099(5) 0.017(5) 0.002(5) 0.010(5)
C8 0.081(5) 0.101(5) 0.098(5) 0.015(4) -0.001(4) 0.024(4)
C9 0.089(5) 0.107(5) 0.102(5) 0.010(4) 0.008(4) 0.013(4)
C10 0.080(5) 0.108(5) 0.093(5) 0.004(5) -0.004(5) 0.018(5)
C11 0.081(5) 0.103(5) 0.098(5) 0.012(5) 0.003(4) 0.020(4)
C12 0.081(5) 0.110(5) 0.106(5) 0.003(5) -0.004(5) 0.028(5)
C13 0.048(5) 0.069(5) 0.042(5) 0.008(4) 0.009(4) -0.011(4)
C14 0.053(5) 0.051(5) 0.047(5) 0.009(4) -0.005(4) -0.002(4)
C15 0.071(6) 0.056(5) 0.044(5) 0.007(4) 0.014(4) 0.004(4)
C16 0.067(6) 0.057(5) 0.057(6) 0.000(4) 0.015(4) -0.004(5)
C17 0.059(6) 0.048(5) 0.067(6) 0.002(4) 0.008(4) -0.021(4)
C18 0.046(5) 0.072(6) 0.044(4) 0.014(4) -0.002(4) -0.008(4)
C19 0.045(5) 0.083(6) 0.054(5) 0.009(5) 0.004(4) -0.008(5)
C20 0.039(5) 0.075(6) 0.079(7) 0.016(5) 0.007(4) -0.007(4)
C21 0.058(6) 0.105(8) 0.075(7) 0.049(6) -0.015(5) -0.038(6)
C22 0.064(7) 0.086(7) 0.081(7) 0.034(6) -0.019(5) -0.013(5)

loop_
_atom_type_symbol
_atom_type_description
_atom_type_scat_dispersion_real
_atom_type_scat_dispersion_imag
_atom_type_scat_source
C C 0.0033 0.0016 'International Tables Vol C Tables 4.2.6.8 and 6.1.1.4'
H H 0.0000 0.0000 'International Tables Vol C Tables 4.2.6.8 and 6.1.1.4'
O O 0.0106 0.0060 'International Tables Vol C Tables 4.2.6.8 and 6.1.1.4'
Ni Ni 0.3393 1.1124 'International Tables Vol C Tables 4.2.6.8 and 6.1.1.4'
Fe Fe 0.3463 0.8444 'International Tables Vol C Tables 4.2.6.8 and 6.1.1.4'
Cl Cl 0.1484 0.1585 'International Tables Vol C Tables 4.2.6.8 and 6.1.1.4'
N N 0.0061 0.0033 'International Tables Vol C Tables 4.2.6.8 and 6.1.1.4'

loop_
_geom_angle_atom_site_label_1
_geom_angle_atom_site_label_2
_geom_angle_atom_site_label_3
_geom_angle
_geom_angle_site_symmetry_1
_geom_angle_site_symmetry_3
_geom_angle_publ_flag
C2 Fe1 C3 43.5(5) . . ?
C2 Fe1 C6 38.7(5) . . ?
C3 Fe1 C6 65.4(5) . . ?
C2 Fe1 C12 103.8(6) . . ?
C3 Fe1 C12 120.2(6) . . ?
C6 Fe1 C12 125.2(5) . . ?
C2 Fe1 C4 74.8(5) . . ?
C3 Fe1 C4 44.4(5) . . ?
C6 Fe1 C4 67.3(5) . . ?
C12 Fe1 C4 158.2(5) . . ?
C2 Fe1 C10 167.1(6) . . ?
C3 Fe1 C10 133.1(5) . . ?
C6 Fe1 C10 153.8(6) . . ?
C12 Fe1 C10 66.2(6) . . ?
C4 Fe1 C10 111.2(5) . . ?
C2 Fe1 C9 148.4(6) . . ?
C3 Fe1 C9 167.2(6) . . ?
C6 Fe1 C9 120.6(6) . . ?
C12 Fe1 C9 67.0(6) . . ?
C4 Fe1 C9 125.2(6) . . ?
C10 Fe1 C9 37.2(5) . . ?
C2 Fe1 C5 69.3(5) . . ?
C3 Fe1 C5 68.3(5) . . ?
C6 Fe1 C5 38.8(5) . . ?
C12 Fe1 C5 160.2(5) . . ?
C4 Fe1 C5 40.2(5) . . ?
C10 Fe1 C5 122.8(6) . . ?
C9 Fe1 C5 108.6(6) . . ?
C2 Fe1 C11 127.4(6) . . ?
C3 Fe1 C11 113.3(5) . . ?
C6 Fe1 C11 162.3(6) . . ?
C12 Fe1 C11 38.6(5) . . ?
C4 Fe1 C11 125.4(5) . . ?
C10 Fe1 C11 39.7(5) . . ?
C9 Fe1 C11 64.8(6) . . ?
C5 Fe1 C11 158.9(6) . . ?
C2 Fe1 C8 117.5(5) . . ?
C3 Fe1 C8 158.2(6) . . ?
C6 Fe1 C8 106.9(5) . . ?
C12 Fe1 C8 45.8(6) . . ?
C4 Fe1 C8 154.2(6) . . ?
C10 Fe1 C8 62.3(5) . . ?
C9 Fe1 C8 34.3(5) . . ?
C5 Fe1 C8 119.6(5) . . ?
C11 Fe1 C8 67.3(5) . . ?
N2 Ni1 N2 179.0(4) . 11_455 ?
N2 Ni1 N4 88.9(3) . 8_545 ?
N2 Ni1 N4 91.2(3) 11_455 8_545 ?
N2 Ni1 N4 91.2(3) . 14_445 ?
N2 Ni1 N4 88.9(3) 11_455 14_445 ?
N4 Ni1 N4 177.8(4) 8_545 14_445 ?
N2 Ni1 O3 90.49(18) . . ?
N2 Ni1 O3 90.49(18) 11_455 . ?
N4 Ni1 O3 88.92(19) 8_545 . ?
N4 Ni1 O3 88.92(19) 14_445 . ?
N2 Ni1 Cl1 89.51(18) . . ?
N2 Ni1 Cl1 89.51(18) 11_455 . ?
N4 Ni1 Cl1 91.08(19) 8_545 . ?
N4 Ni1 Cl1 91.08(19) 14_445 . ?
O3 Ni1 Cl1 180.000(1) . . ?
Ni1 Cl1 Ni1 180.000(1) . 14_445 ?
O4 Cl2 O4 114.9(11) . 2 ?
O4 Cl2 O5 109.6(7) . 2 ?
O4 Cl2 O5 107.3(8) 2 2 ?
O4 Cl2 O5 107.3(8) . . ?
O4 Cl2 O5 109.6(7) 2 . ?
O5 Cl2 O5 108.0(12) 2 . ?
O7 Cl3 O7 108.5(11) . 2_565 ?
O7 Cl3 O6 110.6(8) . . ?
O7 Cl3 O6 110.7(7) 2_565 . ?
O7 Cl3 O6 110.7(7) . 2_565 ?
O7 Cl3 O6 110.6(8) 2_565 2_565 ?
O6 Cl3 O6 105.8(10) . 2_565 ?
C1 N1 C14 132.9(9) . . ?
C1 N1 H1 113.5 . . ?
C14 N1 H1 113.5 . . ?
C13 N2 C17 116.5(7) . . ?
C13 N2 Ni1 118.9(5) . . ?
C17 N2 Ni1 124.6(6) . . ?
C7 N3 C19 136.7(10) . . ?
C7 N3 H3 111.7 . . ?
C19 N3 H3 111.7 . . ?
C22 N4 C18 118.6(8) . . ?
C22 N4 Ni1 123.2(6) . 14_445 ?
C18 N4 Ni1 118.3(6) . 14_445 ?
Ni1 O3 H2 127.2 . . ?
O1 C1 N1 119.7(11) . . ?
O1 C1 C2 122.7(11) . . ?
N1 C1 C2 117.5(10) . . ?
C6 C2 C3 103.0(11) . . ?
C6 C2 C1 121.2(11) . . ?
C3 C2 C1 135.5(12) . . ?
C6 C2 Fe1 73.9(8) . . ?
C3 C2 Fe1 70.8(7) . . ?
C1 C2 Fe1 123.0(9) . . ?
C2 C3 C4 108.2(11) . . ?
C2 C3 Fe1 65.7(7) . . ?
C4 C3 Fe1 69.7(7) . . ?
C2 C3 H3A 125.9 . . ?
C4 C3 H3A 125.9 . . ?
Fe1 C3 H3A 130.2 . . ?
C5 C4 C3 101.4(10) . . ?
C5 C4 Fe1 70.2(7) . . ?
C3 C4 Fe1 65.9(7) . . ?
C5 C4 H4 129.3 . . ?
C3 C4 H4 129.3 . . ?
Fe1 C4 H4 126.1 . . ?
C6 C5 C4 108.9(11) . . ?
C6 C5 Fe1 68.5(7) . . ?
C4 C5 Fe1 69.6(7) . . ?
C6 C5 H5 125.5 . . ?
C4 C5 H5 125.5 . . ?
Fe1 C5 H5 127.9 . . ?
C2 C6 C5 117.3(12) . . ?
C2 C6 Fe1 67.4(8) . . ?
C5 C6 Fe1 72.7(7) . . ?
C2 C6 H6 121.4 . . ?
C5 C6 H6 121.4 . . ?
Fe1 C6 H6 131.0 . . ?
O2 C7 N3 115.0(10) . . ?
O2 C7 C8 125.1(11) . . ?
N3 C7 C8 119.9(11) . . ?
C9 C8 C7 120.0(13) . . ?
C9 C8 C12 103.4(12) . . ?
C7 C8 C12 136.6(13) . . ?
C9 C8 Fe1 70.0(9) . . ?
C7 C8 Fe1 128.2(9) . . ?
C12 C8 Fe1 63.6(6) . . ?
C8 C9 C10 116.0(15) . . ?
C8 C9 Fe1 75.7(10) . . ?
C10 C9 Fe1 71.2(9) . . ?
C8 C9 H9 122.0 . . ?
C10 C9 H9 122.0 . . ?
Fe1 C9 H9 122.5 . . ?
C9 C10 C11 109.5(14) . . ?
C9 C10 Fe1 71.6(8) . . ?
C11 C10 Fe1 71.3(8) . . ?
C9 C10 H10 125.3 . . ?
C11 C10 H10 125.3 . . ?
Fe1 C10 H10 123.4 . . ?
C12 C11 C10 107.3(13) . . ?
C12 C11 Fe1 68.0(8) . . ?
C10 C11 Fe1 69.0(8) . . ?
C12 C11 H11 126.3 . . ?
C10 C11 H11 126.3 . . ?
Fe1 C11 H11 128.2 . . ?
C11 C12 C8 103.2(13) . . ?
C11 C12 Fe1 73.4(9) . . ?
C8 C12 Fe1 70.6(8) . . ?
C11 C12 H12 128.4 . . ?
C8 C12 H12 128.4 . . ?
Fe1 C12 H12 119.8 . . ?
N2 C13 C14 123.3(7) . . ?
N2 C13 H13 118.3 . . ?
C14 C13 H13 118.3 . . ?
N1 C14 C15 121.6(8) . . ?
N1 C14 C13 120.2(8) . . ?
C15 C14 C13 118.1(8) . . ?
C14 C15 C16 116.9(8) . . ?
C14 C15 H15 121.5 . . ?
C16 C15 H15 121.5 . . ?
C17 C16 C15 120.7(8) . . ?
C17 C16 H16 119.7 . . ?
C15 C16 H16 119.7 . . ?
C16 C17 N2 124.3(8) . . ?
C16 C17 H17 117.8 . . ?
N2 C17 H17 117.8 . . ?
N4 C18 C19 122.0(8) . . ?
N4 C18 H18 119.0 . . ?
C19 C18 H18 119.0 . . ?
C20 C19 C18 117.7(8) . . ?
C20 C19 N3 123.4(9) . . ?
C18 C19 N3 118.7(8) . . ?
C21 C20 C19 118.9(9) . . ?
C21 C20 H20 120.6 . . ?
C19 C20 H20 120.6 . . ?
C22 C21 C20 118.3(8) . . ?
C22 C21 H21 120.8 . . ?
C20 C21 H21 120.8 . . ?
N4 C22 C21 123.9(9) . . ?
N4 C22 H22 118.0 . . ?
C21 C22 H22 118.0 . . ?

loop_
_geom_bond_atom_site_label_1
_geom_bond_atom_site_label_2
_geom_bond_distance
_geom_bond_site_symmetry_2
_geom_bond_publ_flag
Fe1 C2 1.972(13) . ?
Fe1 C3 2.042(14) . ?
Fe1 C6 2.053(12) . ?
Fe1 C12 2.062(14) . ?
Fe1 C4 2.098(13) . ?
Fe1 C10 2.100(14) . ?
Fe1 C9 2.105(15) . ?
Fe1 C5 2.106(13) . ?
Fe1 C11 2.131(13) . ?
Fe1 C8 2.171(14) . ?
Ni1 N2 2.172(7) . ?
Ni1 N2 2.172(7) 11_455 ?
Ni1 N4 2.200(8) 8_545 ?
Ni1 N4 2.200(8) 14_445 ?
Ni1 O3 2.203(10) . ?
Ni1 Cl1 2.615(3) . ?
Cl1 Ni1 2.615(3) 14_445 ?
Cl2 O4 1.397(9) . ?
Cl2 O4 1.397(9) 2 ?
Cl2 O5 1.433(10) 2 ?
Cl2 O5 1.433(10) . ?
Cl3 O7 1.411(9) . ?
Cl3 O7 1.411(9) 2_565 ?
Cl3 O6 1.448(9) . ?
Cl3 O6 1.448(9) 2_565 ?
N1 C1 1.279(12) . ?
N1 C14 1.427(12) . ?
N1 H1 0.8600 . ?
N2 C13 1.367(11) . ?
N2 C17 1.397(10) . ?
N3 C7 1.340(13) . ?
N3 C19 1.466(11) . ?
N3 H3 0.8600 . ?
N4 C22 1.336(13) . ?
N4 C18 1.357(11) . ?
N4 Ni1 2.200(8) 14_445 ?
O1 C1 1.246(12) . ?
O2 C7 1.284(12) . ?
O3 H2 0.8477 . ?
C1 C2 1.513(14) . ?
C2 C6 1.337(18) . ?
C2 C3 1.489(18) . ?
C3 C4 1.564(19) . ?
C3 H3A 0.9300 . ?
C4 C5 1.445(17) . ?
C4 H4 0.9300 . ?
C5 C6 1.381(18) . ?
C5 H5 0.9300 . ?
C6 H6 0.9300 . ?
C7 C8 1.552(14) . ?
C8 C9 1.26(2) . ?
C8 C12 1.65(2) . ?
C9 C10 1.341(18) . ?
C9 H9 0.9300 . ?
C10 C11 1.44(2) . ?
C10 H10 0.9300 . ?
C11 C12 1.386(19) . ?
C11 H11 0.9300 . ?
C12 H12 0.9300 . ?
C13 C14 1.483(12) . ?
C13 H13 0.9300 . ?
C14 C15 1.440(12) . ?
C15 C16 1.445(13) . ?
C15 H15 0.9300 . ?
C16 C17 1.391(14) . ?
C16 H16 0.9300 . ?
C17 H17 0.9300 . ?
C18 C19 1.444(13) . ?
C18 H18 0.9300 . ?
C19 C20 1.416(13) . ?
C20 C21 1.412(14) . ?
C20 H20 0.9300 . ?
C21 C22 1.412(15) . ?
C21 H21 0.9300 . ?
C22 H22 0.9300 . ?

loop_
_geom_hbond_atom_site_label_D
_geom_hbond_atom_site_label_H
_geom_hbond_atom_site_label_A
_geom_hbond_distance_DH
_geom_hbond_distance_HA
_geom_hbond_distance_DA
_geom_hbond_angle_DHA
_geom_hbond_site_symmetry_A
N1 H1 O7 0.86 2.50 3.272(16) 149.8 25_566
N3 H3 O1 0.86 2.44 3.036(15) 127.0 .
